data_7209119
loop_
_publ_author_name
'Zhou, Hong'
'Liu, Guang-Xiang'
'Wang, Xiao-Feng'
'Wang, Yan'

_publ_section_title
;
 Three cobalt(ii) coordination polymers based on V-shaped aromatic
 polycarboxylates and rigid bis(imidazole) ligand: syntheses, crystal
 structures, physical properties and theoretical studies
;
_journal_issue 7
_journal_name_full CrystEngComm
_journal_page_first 1377
_journal_paper_doi 10.1039/c2ce26606g
_journal_volume 15
_journal_year 2013
_chemical_formula_moiety 'C32 H22 Co N4 O6 S'
_chemical_formula_sum 'C32 H22 Co N4 O6 S'
_chemical_formula_weight 649.53
_chemical_name_systematic
;
?
;
_space_group_IT_number 9
_symmetry_cell_setting monoclinic
_symmetry_space_group_name_Hall 'C -2yc'
_symmetry_space_group_name_H-M 'C 1 c 1'
_atom_sites_solution_hydrogens geom
_atom_sites_solution_primary direct
_atom_sites_solution_secondary difmap
_audit_creation_method SHELXL-97
_cell_angle_alpha 90.00
_cell_angle_beta 124.5430(10)
_cell_angle_gamma 90.00
_cell_formula_units_Z 4
_cell_length_a 22.707(3)
_cell_length_b 10.2165(11)
_cell_length_c 15.1394(16)
_cell_measurement_reflns_used 7941
_cell_measurement_temperature 293(2)
_cell_measurement_theta_max 27.46
_cell_measurement_theta_min 2.27
_cell_volume 2892.9(6)
_computing_cell_refinement 'SAINT (Bruker, 2000)'
_computing_data_collection 'SMART (Bruker, 2000)'
_computing_data_reduction SAINT
_computing_molecular_graphics 'SHELXTL (Sheldrick, 2008)'
_computing_publication_material SHELXTL
_computing_structure_refinement 'SHELXL97 (Sheldrick, 2008)'
_computing_structure_solution 'SHELXS97 (Sheldrick, 2008)'
_diffrn_ambient_temperature 293(2)
_diffrn_measured_fraction_theta_full 0.999
_diffrn_measured_fraction_theta_max 0.999
_diffrn_measurement_device_type 'Bruker Smart Apex CCD area detector'
_diffrn_measurement_method 'phi and omega scans'
_diffrn_radiation_monochromator graphite
_diffrn_radiation_source 'sealed tube'
_diffrn_radiation_type MoK\a
_diffrn_radiation_wavelength 0.71073
_diffrn_reflns_av_R_equivalents 0.0184
_diffrn_reflns_av_sigmaI/netI 0.0379
_diffrn_reflns_limit_h_max 27
_diffrn_reflns_limit_h_min -27
_diffrn_reflns_limit_k_max 12
_diffrn_reflns_limit_k_min -12
_diffrn_reflns_limit_l_max 18
_diffrn_reflns_limit_l_min -18
_diffrn_reflns_number 10927
_diffrn_reflns_theta_full 25.50
_diffrn_reflns_theta_max 25.50
_diffrn_reflns_theta_min 2.27
_exptl_absorpt_coefficient_mu 0.719
_exptl_absorpt_correction_T_max 0.9316
_exptl_absorpt_correction_T_min 0.8579
_exptl_absorpt_correction_type multi-scan
_exptl_absorpt_process_details 'SADABS(Bruker, 2000)'
_exptl_crystal_colour purple
_exptl_crystal_density_diffrn 1.491
_exptl_crystal_density_meas 0
_exptl_crystal_density_method 'not measured'
_exptl_crystal_description pillar
_exptl_crystal_F_000 1332
_exptl_crystal_size_max 0.22
_exptl_crystal_size_mid 0.12
_exptl_crystal_size_min 0.10
_refine_diff_density_max 0.370
_refine_diff_density_min -0.175
_refine_diff_density_rms 0.039
_refine_ls_abs_structure_details 'Flack H D (1983), Acta Cryst. A39, 876-881'
_refine_ls_abs_structure_Flack 0.025(10)
_refine_ls_extinction_method none
_refine_ls_goodness_of_fit_ref 1.035
_refine_ls_hydrogen_treatment constr
_refine_ls_matrix_type full
_refine_ls_number_parameters 397
_refine_ls_number_reflns 5274
_refine_ls_number_restraints 2
_refine_ls_restrained_S_all 1.034
_refine_ls_R_factor_all 0.0299
_refine_ls_R_factor_gt 0.0283
_refine_ls_shift/su_max 0.001
_refine_ls_shift/su_mean 0.000
_refine_ls_structure_factor_coef Fsqd
_refine_ls_weighting_details 'calc w=1/[\s^2^(Fo^2^)+(0.0376P)^2^+0.6556P] where P=(Fo^2^+2Fc^2^)/3'
_refine_ls_weighting_scheme calc
_refine_ls_wR_factor_gt 0.0723
_refine_ls_wR_factor_ref 0.0735
_reflns_number_gt 5058
_reflns_number_total 5274
_reflns_threshold_expression >2sigma(I)
_cod_data_source_file c2ce26606g.txt
_cod_data_source_block ICA1
_cod_depositor_comments
;
The following automatic conversions were performed:

'_symmetry_cell_setting' value 'Monoclinic' changed to 'monoclinic'
according to /home/saulius/struct/CIF-dictionaries/cif_core.dic
dictionary named 'cif_core.dic' version 2.4.2 from 2011-04-26.

Automatic conversion script
Id: cif_fix_values 1891 2012-01-12 08:04:46Z andrius 
;
_cod_original_cell_volume 2892.9(5)
_cod_original_sg_symbol_H-M 'C c'
_cod_database_code 7209119

loop_
_symmetry_equiv_pos_as_xyz
'x, y, z'
'x, -y, z+1/2'
'x+1/2, y+1/2, z'
'x+1/2, -y+1/2, z+1/2'

loop_
_atom_site_label
_atom_site_type_symbol
_atom_site_fract_x
_atom_site_fract_y
_atom_site_fract_z
_atom_site_U_iso_or_equiv
_atom_site_adp_type
_atom_site_occupancy
_atom_site_symmetry_multiplicity
_atom_site_calc_flag
_atom_site_refinement_flags
Co1 Co 1.032476(16) 0.44295(3) 0.58838(2) 0.04080(9) Uani 1 1 d .
N1 N 0.94124(11) 0.3845(2) 0.57497(16) 0.0463(5) Uani 1 1 d .
N2 N 0.85850(10) 0.35629(19) 0.60537(16) 0.0412(4) Uani 1 1 d .
N3 N 0.60336(11) 0.3260(2) 0.96178(17) 0.0444(4) Uani 1 1 d .
N4 N 0.55690(12) 0.2156(2) 1.03229(17) 0.0476(5) Uani 1 1 d .
O1 O 1.00656(13) 0.6142(2) 0.51862(18) 0.0683(6) Uani 1 1 d .
O2 O 1.03139(19) 0.5680(2) 0.4013(2) 0.0960(9) Uani 1 1 d .
O3 O 0.59322(11) 0.9559(2) -0.25359(15) 0.0650(6) Uani 1 1 d .
O4 O 0.66472(13) 1.0005(2) -0.30222(16) 0.0677(5) Uani 1 1 d .
O5 O 0.84611(11) 1.21072(19) 0.26824(16) 0.0648(5) Uani 1 1 d .
O6 O 0.92959(10) 1.2356(2) 0.21348(19) 0.0725(6) Uani 1 1 d .
S1 S 0.88013(3) 1.15615(6) 0.22055(5) 0.04823(15) Uani 1 1 d .
C1 C 1.01137(13) 0.6414(3) 0.44252(19) 0.0471(6) Uani 1 1 d .
C2 C 0.98395(12) 0.7766(2) 0.39358(19) 0.0417(5) Uani 1 1 d .
C3 C 0.99471(14) 0.8231(2) 0.3180(2) 0.0471(5) Uani 1 1 d .
H3 H 1.0222 0.7750 0.3018 0.057 Uiso 1 1 calc R
C4 C 0.96500(15) 0.9398(2) 0.2666(2) 0.0488(6) Uani 1 1 d .
H4 H 0.9724 0.9712 0.2160 0.059 Uiso 1 1 calc R
C5 C 0.92403(12) 1.0098(2) 0.29108(18) 0.0411(5) Uani 1 1 d .
C6 C 0.91505(17) 0.9676(3) 0.3684(3) 0.0594(7) Uani 1 1 d .
H6 H 0.8884 1.0166 0.3856 0.071 Uiso 1 1 calc R
C7 C 0.94606(18) 0.8511(3) 0.4206(3) 0.0630(8) Uani 1 1 d .
H7 H 0.9412 0.8228 0.4746 0.076 Uiso 1 1 calc R
C8 C 0.65282(15) 0.9913(3) -0.2333(2) 0.0513(6) Uani 1 1 d .
C9 C 0.70978(14) 1.0261(2) -0.1169(2) 0.0458(6) Uani 1 1 d .
C10 C 0.77445(16) 1.0740(3) -0.0918(2) 0.0581(8) Uani 1 1 d .
H10 H 0.7831 1.0804 -0.1447 0.070 Uiso 1 1 calc R
C11 C 0.82605(14) 1.1120(3) 0.0115(2) 0.0588(7) Uani 1 1 d .
H11 H 0.8697 1.1438 0.0286 0.071 Uiso 1 1 calc R
C12 C 0.81285(12) 1.1030(2) 0.08967(18) 0.0410(5) Uani 1 1 d .
C13 C 0.74821(13) 1.0575(2) 0.0662(2) 0.0434(5) Uani 1 1 d .
H13 H 0.7392 1.0538 0.1188 0.052 Uiso 1 1 calc R
C14 C 0.69683(13) 1.0172(2) -0.0384(2) 0.0453(5) Uani 1 1 d .
H14 H 0.6534 0.9839 -0.0554 0.054 Uiso 1 1 calc R
C15 C 0.91976(13) 0.4173(2) 0.6362(2) 0.0455(5) Uani 1 1 d .
H15 H 0.9438 0.4753 0.6935 0.055 Uiso 1 1 calc R
C16 C 0.89143(15) 0.2980(3) 0.5014(2) 0.0562(7) Uani 1 1 d .
H16 H 0.8928 0.2579 0.4475 0.067 Uiso 1 1 calc R
C17 C 0.84055(17) 0.2800(3) 0.5188(2) 0.0591(7) Uani 1 1 d .
H17 H 0.8007 0.2262 0.4798 0.071 Uiso 1 1 calc R
C18 C 0.81974(12) 0.3638(2) 0.65445(18) 0.0392(5) Uani 1 1 d .
C19 C 0.83524(14) 0.4590(2) 0.7292(2) 0.0499(6) Uani 1 1 d .
H19 H 0.8713 0.5196 0.7493 0.060 Uiso 1 1 calc R
C20 C 0.79679(15) 0.4632(3) 0.7736(2) 0.0521(7) Uani 1 1 d .
H20 H 0.8076 0.5274 0.8243 0.063 Uiso 1 1 calc R
C21 C 0.74180(14) 0.3743(2) 0.7452(2) 0.0453(5) Uani 1 1 d .
C22 C 0.72743(16) 0.2811(3) 0.6695(2) 0.0557(7) Uani 1 1 d .
H22 H 0.6913 0.2203 0.6486 0.067 Uiso 1 1 calc R
C23 C 0.76547(16) 0.2765(3) 0.6246(2) 0.0590(7) Uani 1 1 d .
H23 H 0.7544 0.2133 0.5731 0.071 Uiso 1 1 calc R
C24 C 0.57135(12) 0.2148(2) 0.95991(19) 0.0416(5) Uani 1 1 d .
H24 H 0.5607 0.1458 0.9131 0.050 Uiso 1 1 calc R
C25 C 0.57966(19) 0.3346(3) 1.0821(3) 0.0671(8) Uani 1 1 d .
H25 H 0.5759 0.3637 1.1369 0.080 Uiso 1 1 calc R
C26 C 0.60876(19) 0.4039(3) 1.0386(3) 0.0647(8) Uani 1 1 d .
H26 H 0.6283 0.4876 1.0578 0.078 Uiso 1 1 calc R
C27 C 0.63463(13) 0.3496(2) 0.9028(2) 0.0437(5) Uani 1 1 d .
C28 C 0.59911(13) 0.3141(3) 0.7965(2) 0.0460(6) Uani 1 1 d .
H28 H 0.5527 0.2819 0.7601 0.055 Uiso 1 1 calc R
C29 C 0.63248(13) 0.3264(3) 0.7447(2) 0.0459(6) Uani 1 1 d .
H29 H 0.6081 0.3022 0.6730 0.055 Uiso 1 1 calc R
C30 C 0.70229(13) 0.3746(2) 0.7971(2) 0.0449(5) Uani 1 1 d .
C31 C 0.73613(16) 0.4147(3) 0.9040(2) 0.0564(7) Uani 1 1 d .
H31 H 0.7816 0.4515 0.9400 0.068 Uiso 1 1 calc R
C32 C 0.70284(16) 0.4001(3) 0.9566(2) 0.0574(7) Uani 1 1 d .
H32 H 0.7264 0.4244 1.0282 0.069 Uiso 1 1 calc R

loop_
_atom_site_aniso_label
_atom_site_aniso_U_11
_atom_site_aniso_U_22
_atom_site_aniso_U_33
_atom_site_aniso_U_23
_atom_site_aniso_U_13
_atom_site_aniso_U_12
Co1 0.04523(16) 0.04256(16) 0.03577(14) 0.00342(14) 0.02367(12) 0.00257(14)
N1 0.0455(11) 0.0523(12) 0.0426(11) -0.0010(9) 0.0259(9) -0.0031(9)
N2 0.0433(10) 0.0331(10) 0.0430(10) -0.0026(8) 0.0220(8) -0.0020(8)
N3 0.0470(11) 0.0377(10) 0.0491(11) -0.0013(9) 0.0275(9) -0.0015(8)
N4 0.0515(11) 0.0447(12) 0.0490(11) -0.0011(9) 0.0300(10) -0.0033(9)
O1 0.0909(16) 0.0577(12) 0.0724(13) 0.0239(10) 0.0559(13) 0.0196(11)
O2 0.151(3) 0.0690(15) 0.1055(19) 0.0354(13) 0.095(2) 0.0578(16)
O3 0.0484(11) 0.0928(16) 0.0423(10) 0.0029(9) 0.0188(9) -0.0044(10)
O4 0.0854(15) 0.0741(14) 0.0500(11) -0.0034(10) 0.0422(11) -0.0092(11)
O5 0.0658(13) 0.0507(11) 0.0583(11) -0.0079(9) 0.0236(10) 0.0135(9)
O6 0.0476(11) 0.0557(11) 0.0778(13) 0.0190(10) 0.0137(10) -0.0124(9)
S1 0.0416(3) 0.0358(3) 0.0464(3) 0.0038(3) 0.0125(3) 0.0003(2)
C1 0.0446(13) 0.0491(14) 0.0445(13) 0.0078(11) 0.0233(11) 0.0054(11)
C2 0.0379(12) 0.0396(12) 0.0405(12) 0.0002(10) 0.0180(10) 0.0032(10)
C3 0.0519(13) 0.0488(14) 0.0462(13) 0.0019(11) 0.0310(11) 0.0078(11)
C4 0.0555(15) 0.0511(15) 0.0428(13) 0.0028(11) 0.0298(12) -0.0007(11)
C5 0.0371(12) 0.0357(12) 0.0387(12) 0.0027(9) 0.0145(10) 0.0013(9)
C6 0.0648(17) 0.0544(16) 0.0773(19) 0.0158(14) 0.0513(16) 0.0193(13)
C7 0.087(2) 0.0574(17) 0.0689(19) 0.0233(14) 0.0591(18) 0.0191(15)
C8 0.0569(16) 0.0458(14) 0.0491(14) 0.0056(11) 0.0288(13) 0.0074(12)
C9 0.0449(13) 0.0449(13) 0.0405(12) 0.0109(10) 0.0199(10) 0.0139(10)
C10 0.0471(16) 0.084(2) 0.0481(16) 0.0143(13) 0.0296(14) 0.0094(13)
C11 0.0352(12) 0.084(2) 0.0533(15) 0.0170(14) 0.0230(11) 0.0046(13)
C12 0.0351(11) 0.0390(12) 0.0410(11) 0.0078(10) 0.0168(10) 0.0048(9)
C13 0.0432(13) 0.0428(13) 0.0439(12) 0.0079(10) 0.0245(11) 0.0056(10)
C14 0.0329(11) 0.0422(12) 0.0513(13) 0.0055(11) 0.0182(11) 0.0028(10)
C15 0.0456(13) 0.0472(13) 0.0429(12) -0.0066(10) 0.0246(11) -0.0078(10)
C16 0.0656(16) 0.0596(16) 0.0525(15) -0.0172(13) 0.0388(14) -0.0097(13)
C17 0.0651(17) 0.0585(17) 0.0545(15) -0.0223(13) 0.0344(14) -0.0175(13)
C18 0.0421(12) 0.0321(11) 0.0423(12) 0.0024(9) 0.0233(10) 0.0007(9)
C19 0.0438(14) 0.0454(14) 0.0611(17) -0.0128(12) 0.0302(13) -0.0134(11)
C20 0.0531(16) 0.0485(15) 0.0547(16) -0.0179(12) 0.0306(14) -0.0155(12)
C21 0.0476(13) 0.0384(12) 0.0484(13) 0.0008(10) 0.0264(11) -0.0033(10)
C22 0.0629(16) 0.0451(14) 0.0673(17) -0.0145(12) 0.0417(14) -0.0231(12)
C23 0.0778(19) 0.0445(14) 0.0698(17) -0.0250(13) 0.0509(16) -0.0257(13)
C24 0.0407(12) 0.0389(12) 0.0440(12) -0.0012(10) 0.0233(10) 0.0004(9)
C25 0.095(2) 0.0566(17) 0.0732(19) -0.0168(15) 0.0618(19) -0.0125(16)
C26 0.086(2) 0.0406(14) 0.083(2) -0.0195(14) 0.0573(18) -0.0167(14)
C27 0.0462(13) 0.0357(12) 0.0527(14) 0.0001(10) 0.0300(11) -0.0015(10)
C28 0.0383(12) 0.0441(14) 0.0487(13) 0.0017(11) 0.0207(11) -0.0003(10)
C29 0.0443(13) 0.0446(13) 0.0427(13) 0.0013(10) 0.0211(11) -0.0019(11)
C30 0.0465(13) 0.0378(12) 0.0511(13) 0.0008(10) 0.0280(12) -0.0022(10)
C31 0.0509(15) 0.0614(16) 0.0599(16) -0.0147(13) 0.0333(13) -0.0205(12)
C32 0.0657(18) 0.0571(16) 0.0520(14) -0.0125(13) 0.0350(14) -0.0158(14)

loop_
_atom_type_symbol
_atom_type_description
_atom_type_scat_dispersion_real
_atom_type_scat_dispersion_imag
_atom_type_scat_source
C C 0.0033 0.0016 'International Tables Vol C Tables 4.2.6.8 and 6.1.1.4'
H H 0.0000 0.0000 'International Tables Vol C Tables 4.2.6.8 and 6.1.1.4'
N N 0.0061 0.0033 'International Tables Vol C Tables 4.2.6.8 and 6.1.1.4'
O O 0.0106 0.0060 'International Tables Vol C Tables 4.2.6.8 and 6.1.1.4'
Co Co 0.3494 0.9721 'International Tables Vol C Tables 4.2.6.8 and 6.1.1.4'
S S 0.1246 0.1234 'International Tables Vol C Tables 4.2.6.8 and 6.1.1.4'

loop_
_geom_angle_atom_site_label_1
_geom_angle_atom_site_label_2
_geom_angle_atom_site_label_3
_geom_angle
_geom_angle_site_symmetry_1
_geom_angle_site_symmetry_3
O1 Co1 O3 112.59(10) . 3_546
O1 Co1 N4 123.64(9) . 4_554
O3 Co1 N4 112.85(9) 3_546 4_554
O1 Co1 N1 103.26(9) . .
O3 Co1 N1 96.42(9) 3_546 .
N4 Co1 N1 102.97(9) 4_554 .
C15 N1 C16 105.8(2) . .
C15 N1 Co1 127.92(17) . .
C16 N1 Co1 126.21(17) . .
C15 N2 C17 106.4(2) . .
C15 N2 C18 127.7(2) . .
C17 N2 C18 125.8(2) . .
C24 N3 C26 107.4(2) . .
C24 N3 C27 125.5(2) . .
C26 N3 C27 126.6(2) . .
C24 N4 C25 105.7(2) . .
C24 N4 Co1 126.71(17) . 4_455
C25 N4 Co1 125.55(19) . 4_455
C1 O1 Co1 122.77(18) . .
C8 O3 Co1 103.30(18) . 3_454
O5 S1 O6 118.95(14) . .
O5 S1 C12 108.28(12) . .
O6 S1 C12 107.77(13) . .
O5 S1 C5 107.62(12) . .
O6 S1 C5 108.88(12) . .
C12 S1 C5 104.40(11) . .
O2 C1 O1 126.1(3) . .
O2 C1 C2 118.6(2) . .
O1 C1 C2 115.2(2) . .
C7 C2 C3 119.4(2) . .
C7 C2 C1 120.7(2) . .
C3 C2 C1 119.9(2) . .
C4 C3 C2 120.4(2) . .
C4 C3 H3 119.8 . .
C2 C3 H3 119.8 . .
C3 C4 C5 119.2(2) . .
C3 C4 H4 120.4 . .
C5 C4 H4 120.4 . .
C6 C5 C4 121.1(2) . .
C6 C5 S1 118.3(2) . .
C4 C5 S1 120.56(19) . .
C5 C6 C7 119.2(3) . .
C5 C6 H6 120.4 . .
C7 C6 H6 120.4 . .
C2 C7 C6 120.6(3) . .
C2 C7 H7 119.7 . .
C6 C7 H7 119.7 . .
O4 C8 O3 122.8(3) . .
O4 C8 C9 121.2(3) . .
O3 C8 C9 116.0(2) . .
C14 C9 C10 119.9(3) . .
C14 C9 C8 121.7(2) . .
C10 C9 C8 118.2(3) . .
C11 C10 C9 120.0(3) . .
C11 C10 H10 120.0 . .
C9 C10 H10 120.0 . .
C10 C11 C12 119.8(3) . .
C10 C11 H11 120.1 . .
C12 C11 H11 120.1 . .
C11 C12 C13 121.2(2) . .
C11 C12 S1 118.12(19) . .
C13 C12 S1 120.62(19) . .
C12 C13 C14 118.4(2) . .
C12 C13 H13 120.8 . .
C14 C13 H13 120.8 . .
C9 C14 C13 120.6(2) . .
C9 C14 H14 119.7 . .
C13 C14 H14 119.7 . .
N1 C15 N2 111.3(2) . .
N1 C15 H15 124.4 . .
N2 C15 H15 124.4 . .
C17 C16 N1 109.7(2) . .
C17 C16 H16 125.1 . .
N1 C16 H16 125.1 . .
C16 C17 N2 106.7(2) . .
C16 C17 H17 126.6 . .
N2 C17 H17 126.6 . .
C23 C18 C19 119.5(2) . .
C23 C18 N2 119.5(2) . .
C19 C18 N2 121.0(2) . .
C20 C19 C18 119.2(2) . .
C20 C19 H19 120.4 . .
C18 C19 H19 120.4 . .
C19 C20 C21 122.2(3) . .
C19 C20 H20 118.9 . .
C21 C20 H20 118.9 . .
C22 C21 C20 116.9(2) . .
C22 C21 C30 120.7(2) . .
C20 C21 C30 122.3(2) . .
C23 C22 C21 121.2(2) . .
C23 C22 H22 119.4 . .
C21 C22 H22 119.4 . .
C22 C23 C18 121.0(2) . .
C22 C23 H23 119.5 . .
C18 C23 H23 119.5 . .
N4 C24 N3 111.5(2) . .
N4 C24 H24 124.2 . .
N3 C24 H24 124.2 . .
C26 C25 N4 109.3(3) . .
C26 C25 H25 125.4 . .
N4 C25 H25 125.4 . .
N3 C26 C25 106.0(2) . .
N3 C26 H26 127.0 . .
C25 C26 H26 127.0 . .
C32 C27 C28 120.4(2) . .
C32 C27 N3 118.7(2) . .
C28 C27 N3 120.8(2) . .
C29 C28 C27 119.8(2) . .
C29 C28 H28 120.1 . .
C27 C28 H28 120.1 . .
C28 C29 C30 121.6(2) . .
C28 C29 H29 119.2 . .
C30 C29 H29 119.2 . .
C29 C30 C31 117.4(2) . .
C29 C30 C21 121.8(2) . .
C31 C30 C21 120.6(2) . .
C32 C31 C30 120.8(2) . .
C32 C31 H31 119.6 . .
C30 C31 H31 119.6 . .
C27 C32 C31 119.9(3) . .
C27 C32 H32 120.0 . .
C31 C32 H32 120.0 . .

loop_
_geom_bond_atom_site_label_1
_geom_bond_atom_site_label_2
_geom_bond_distance
_geom_bond_site_symmetry_2
Co1 O1 1.9538(19) .
Co1 O3 1.975(2) 3_546
Co1 N4 2.046(2) 4_554
Co1 N1 2.052(2) .
N1 C15 1.312(3) .
N1 C16 1.368(3) .
N2 C15 1.344(3) .
N2 C17 1.373(3) .
N2 C18 1.440(3) .
N3 C24 1.341(3) .
N3 C26 1.356(4) .
N3 C27 1.442(3) .
N4 C24 1.310(3) .
N4 C25 1.368(4) .
N4 Co1 2.046(2) 4_455
O1 C1 1.249(3) .
O2 C1 1.217(3) .
O3 C8 1.259(4) .
O3 Co1 1.975(2) 3_454
O4 C8 1.220(3) .
O5 S1 1.436(2) .
O6 S1 1.438(2) .
S1 C12 1.767(2) .
S1 C5 1.778(2) .
C1 C2 1.523(3) .
C2 C7 1.373(4) .
C2 C3 1.383(4) .
C3 C4 1.374(4) .
C3 H3 0.9300 .
C4 C5 1.380(4) .
C4 H4 0.9300 .
C5 C6 1.367(4) .
C6 C7 1.380(4) .
C6 H6 0.9300 .
C7 H7 0.9300 .
C8 C9 1.524(4) .
C9 C14 1.380(4) .
C9 C10 1.381(4) .
C10 C11 1.375(4) .
C10 H10 0.9300 .
C11 C12 1.378(4) .
C11 H11 0.9300 .
C12 C13 1.380(4) .
C13 C14 1.393(4) .
C13 H13 0.9300 .
C14 H14 0.9300 .
C15 H15 0.9300 .
C16 C17 1.335(4) .
C16 H16 0.9300 .
C17 H17 0.9300 .
C18 C23 1.374(3) .
C18 C19 1.378(4) .
C19 C20 1.372(4) .
C19 H19 0.9300 .
C20 C21 1.400(4) .
C20 H20 0.9300 .
C21 C22 1.379(4) .
C21 C30 1.490(3) .
C22 C23 1.370(4) .
C22 H22 0.9300 .
C23 H23 0.9300 .
C24 H24 0.9300 .
C25 C26 1.366(4) .
C25 H25 0.9300 .
C26 H26 0.9300 .
C27 C32 1.378(4) .
C27 C28 1.378(4) .
C28 C29 1.371(4) .
C28 H28 0.9300 .
C29 C30 1.399(3) .
C29 H29 0.9300 .
C30 C31 1.403(4) .
C31 C32 1.382(4) .
C31 H31 0.9300 .
C32 H32 0.9300 .

loop_
_geom_torsion_atom_site_label_1
_geom_torsion_atom_site_label_2
_geom_torsion_atom_site_label_3
_geom_torsion_atom_site_label_4
_geom_torsion
_geom_torsion_site_symmetry_1
O1 Co1 N1 C15 -82.0(2) .
O3 Co1 N1 C15 33.0(2) 3_546
N4 Co1 N1 C15 148.3(2) 4_554
O1 Co1 N1 C16 100.7(2) .
O3 Co1 N1 C16 -144.2(2) 3_546
N4 Co1 N1 C16 -28.9(2) 4_554
O3 Co1 O1 C1 132.9(2) 3_546
N4 Co1 O1 C1 -8.6(3) 4_554
N1 Co1 O1 C1 -124.3(2) .
Co1 O1 C1 O2 0.8(4) .
Co1 O1 C1 C2 176.00(17) .
O2 C1 C2 C7 165.1(3) .
O1 C1 C2 C7 -10.5(4) .
O2 C1 C2 C3 -12.4(4) .
O1 C1 C2 C3 172.1(2) .
C7 C2 C3 C4 -3.0(4) .
C1 C2 C3 C4 174.4(2) .
C2 C3 C4 C5 -0.3(4) .
C3 C4 C5 C6 2.7(4) .
C3 C4 C5 S1 -176.10(19) .
O5 S1 C5 C6 5.0(3) .
O6 S1 C5 C6 135.1(2) .
C12 S1 C5 C6 -110.0(2) .
O5 S1 C5 C4 -176.2(2) .
O6 S1 C5 C4 -46.0(2) .
C12 S1 C5 C4 68.8(2) .
C4 C5 C6 C7 -1.7(4) .
S1 C5 C6 C7 177.1(3) .
C3 C2 C7 C6 4.0(5) .
C1 C2 C7 C6 -173.4(3) .
C5 C6 C7 C2 -1.7(5) .
Co1 O3 C8 O4 -5.6(3) 3_454
Co1 O3 C8 C9 172.91(18) 3_454
O4 C8 C9 C14 179.5(3) .
O3 C8 C9 C14 1.0(4) .
O4 C8 C9 C10 2.8(4) .
O3 C8 C9 C10 -175.7(3) .
C14 C9 C10 C11 0.3(4) .
C8 C9 C10 C11 177.1(3) .
C9 C10 C11 C12 -0.4(5) .
C10 C11 C12 C13 -0.7(4) .
C10 C11 C12 S1 -178.8(2) .
O5 S1 C12 C11 146.5(2) .
O6 S1 C12 C11 16.6(3) .
C5 S1 C12 C11 -99.0(2) .
O5 S1 C12 C13 -31.6(2) .
O6 S1 C12 C13 -161.4(2) .
C5 S1 C12 C13 82.9(2) .
C11 C12 C13 C14 1.7(4) .
S1 C12 C13 C14 179.76(18) .
C10 C9 C14 C13 0.7(4) .
C8 C9 C14 C13 -175.9(2) .
C12 C13 C14 C9 -1.8(3) .
C16 N1 C15 N2 -0.1(3) .
Co1 N1 C15 N2 -177.81(17) .
C17 N2 C15 N1 0.0(3) .
C18 N2 C15 N1 177.9(2) .
C15 N1 C16 C17 0.2(3) .
Co1 N1 C16 C17 177.9(2) .
N1 C16 C17 N2 -0.2(3) .
C15 N2 C17 C16 0.1(3) .
C18 N2 C17 C16 -177.8(2) .
C15 N2 C18 C23 -167.9(3) .
C17 N2 C18 C23 9.5(4) .
C15 N2 C18 C19 13.5(4) .
C17 N2 C18 C19 -169.1(3) .
C23 C18 C19 C20 1.1(4) .
N2 C18 C19 C20 179.6(2) .
C18 C19 C20 C21 -0.3(4) .
C19 C20 C21 C22 -0.2(4) .
C19 C20 C21 C30 177.0(3) .
C20 C21 C22 C23 0.0(4) .
C30 C21 C22 C23 -177.3(3) .
C21 C22 C23 C18 0.7(5) .
C19 C18 C23 C22 -1.3(4) .
N2 C18 C23 C22 -179.9(3) .
C25 N4 C24 N3 1.1(3) .
Co1 N4 C24 N3 -163.27(17) 4_455
C26 N3 C24 N4 -1.1(3) .
C27 N3 C24 N4 171.3(2) .
C24 N4 C25 C26 -0.7(4) .
Co1 N4 C25 C26 163.9(2) 4_455
C24 N3 C26 C25 0.6(3) .
C27 N3 C26 C25 -171.7(3) .
N4 C25 C26 N3 0.1(4) .
C24 N3 C27 C32 -130.7(3) .
C26 N3 C27 C32 40.2(4) .
C24 N3 C27 C28 44.9(4) .
C26 N3 C27 C28 -144.2(3) .
C32 C27 C28 C29 1.5(4) .
N3 C27 C28 C29 -174.1(2) .
C27 C28 C29 C30 -0.1(4) .
C28 C29 C30 C31 -2.3(4) .
C28 C29 C30 C21 173.0(2) .
C22 C21 C30 C29 -28.7(4) .
C20 C21 C30 C29 154.2(3) .
C22 C21 C30 C31 146.5(3) .
C20 C21 C30 C31 -30.6(4) .
C29 C30 C31 C32 3.4(4) .
C21 C30 C31 C32 -172.0(3) .
C28 C27 C32 C31 -0.4(4) .
N3 C27 C32 C31 175.2(3) .
C30 C31 C32 C27 -2.1(5) .
